data_7033721
loop_
_publ_author_name
'Nemec, Ivan'
'Herchel, Radovan'
'Tr\'avn\'i\<cek, Zden\<ek'

_publ_section_title
;
 The relationship between the strength of hydrogen bonding and spin
 crossover behaviour in a series of iron(iii) Schiff base complexes.
;
_journal_issue 10
_journal_name_full 'Dalton transactions (Cambridge, England : 2003)'
_journal_page_first 4474
_journal_page_last 4484
_journal_paper_doi 10.1039/c4dt03400g
_journal_volume 44
_journal_year 2015
_chemical_formula_sum 'C30 H31 Fe N4 O3 S2'
_chemical_formula_weight 615.56
_chemical_name_systematic
;
 ?
;
_space_group_IT_number 2
_symmetry_cell_setting triclinic
_symmetry_space_group_name_Hall '-P 1'
_symmetry_space_group_name_H-M 'P -1'
_atom_sites_solution_hydrogens geom
_atom_sites_solution_primary direct
_atom_sites_solution_secondary difmap
_audit_creation_method SHELXL-97
_audit_update_record
;
2014-10-20 deposited with the CCDC.
2015-01-19 downloaded from the CCDC.
;
_cell_angle_alpha 98.641(3)
_cell_angle_beta 92.784(2)
_cell_angle_gamma 95.509(3)
_cell_formula_units_Z 2
_cell_length_a 10.2094(3)
_cell_length_b 11.0128(4)
_cell_length_c 12.9469(4)
_cell_measurement_reflns_used 8881
_cell_measurement_temperature 160(2)
_cell_measurement_theta_max 33.3393
_cell_measurement_theta_min 3.0803
_cell_volume 1429.56(8)
_computing_cell_refinement 'CrysAlis RED, Oxford Diffraction Ltd.'
_computing_data_collection 'CrysAlis CCD, Oxford Diffraction Ltd.'
_computing_data_reduction 'CrysAlis RED, Oxford Diffraction Ltd.'
_computing_molecular_graphics 'MERCURY (Macrae et al., 2006)'
_computing_publication_material ' enCIFer (Allen et al., 2004)'
_computing_structure_refinement 'SHELXL97 (Sheldrick, 2008)'
_computing_structure_solution 'SHELXS97 (Sheldrick, 2008)'
_diffrn_ambient_temperature 160(2)
_diffrn_measured_fraction_theta_full 0.997
_diffrn_measured_fraction_theta_max 0.997
_diffrn_measurement_device_type 'Xcalibur, Sapphire2, large Be window'
_diffrn_measurement_method
;
Rotation method data acquisition using omega and phi scans
;
_diffrn_radiation_monochromator graphite
_diffrn_radiation_source 'fine-focus sealed tube'
_diffrn_radiation_type MoK\a
_diffrn_radiation_wavelength 0.71073
_diffrn_reflns_av_R_equivalents 0.0232
_diffrn_reflns_av_sigmaI/netI 0.0321
_diffrn_reflns_limit_h_max 11
_diffrn_reflns_limit_h_min -12
_diffrn_reflns_limit_k_max 13
_diffrn_reflns_limit_k_min -13
_diffrn_reflns_limit_l_max 14
_diffrn_reflns_limit_l_min -15
_diffrn_reflns_number 13601
_diffrn_reflns_theta_full 25.00
_diffrn_reflns_theta_max 25.00
_diffrn_reflns_theta_min 3.09
_exptl_absorpt_coefficient_mu 0.713
_exptl_absorpt_correction_T_max 1.00000
_exptl_absorpt_correction_T_min 0.96622
_exptl_absorpt_correction_type multi-scan
_exptl_absorpt_process_details
;
CrysAlis RED, Oxford Diffraction Ltd.,
Version 1.171.33.52 (release 06-11-2009 CrysAlis171 .NET)
(compiled Nov  6 2009,16:24:50)
Empirical absorption correction using spherical harmonics,
 implemented in SCALE3 ABSPACK scaling algorithm.
;
_exptl_crystal_colour black
_exptl_crystal_density_diffrn 1.430
_exptl_crystal_density_method 'not measured'
_exptl_crystal_description block
_exptl_crystal_F_000 642
_exptl_crystal_size_max 0.32
_exptl_crystal_size_mid 0.26
_exptl_crystal_size_min 0.22
_refine_diff_density_max 0.643
_refine_diff_density_min -0.615
_refine_diff_density_rms 0.073
_refine_ls_extinction_method none
_refine_ls_goodness_of_fit_ref 1.073
_refine_ls_hydrogen_treatment constr
_refine_ls_matrix_type full
_refine_ls_number_parameters 363
_refine_ls_number_reflns 5009
_refine_ls_number_restraints 0
_refine_ls_restrained_S_all 1.073
_refine_ls_R_factor_all 0.0533
_refine_ls_R_factor_gt 0.0412
_refine_ls_shift/su_max 0.001
_refine_ls_shift/su_mean 0.000
_refine_ls_structure_factor_coef Fsqd
_refine_ls_weighting_details 'calc w=1/[\s^2^(Fo^2^)+(0.0793P)^2^+0.0000P] where P=(Fo^2^+2Fc^2^)/3'
_refine_ls_weighting_scheme calc
_refine_ls_wR_factor_gt 0.1156
_refine_ls_wR_factor_ref 0.1196
_reflns_number_gt 4001
_reflns_number_total 5009
_reflns_threshold_expression >2sigma(I)
_cod_data_source_file c4dt03400g2.cif
_cod_data_source_block 1e
_cod_depositor_comments 'Adding full bibliography for 7033715--7033721.cif.'
_cod_original_sg_symbol_H-M P-1
_cod_database_code 7033721

loop_
_symmetry_equiv_pos_as_xyz
'x, y, z'
'-x, -y, -z'

loop_
_atom_site_label
_atom_site_type_symbol
_atom_site_fract_x
_atom_site_fract_y
_atom_site_fract_z
_atom_site_U_iso_or_equiv
_atom_site_adp_type
_atom_site_occupancy
_atom_site_symmetry_multiplicity
_atom_site_calc_flag
_atom_site_refinement_flags
C1 C 0.2024(2) 0.4391(2) 0.7910(2) 0.0270(6) Uani 1 1 d .
C2 C 0.0701(3) 0.4445(3) 0.8187(2) 0.0357(7) Uani 1 1 d .
H2 H 0.0059 0.3772 0.7928 0.043 Uiso 1 1 calc R
C3 C 0.0332(3) 0.5440(3) 0.8814(2) 0.0363(7) Uani 1 1 d .
H3 H -0.0550 0.5427 0.9019 0.044 Uiso 1 1 calc R
C4 C 0.1229(3) 0.6491(3) 0.9168(2) 0.0293(6) Uani 1 1 d .
C5 C 0.0820(3) 0.7554(3) 0.9773(2) 0.0369(7) Uani 1 1 d .
H5 H -0.0049 0.7532 1.0006 0.044 Uiso 1 1 calc R
C6 C 0.1659(3) 0.8607(3) 1.0025(2) 0.0375(7) Uani 1 1 d .
H6 H 0.1378 0.9315 1.0432 0.045 Uiso 1 1 calc R
C7 C 0.2924(3) 0.8641(3) 0.9684(2) 0.0341(7) Uani 1 1 d .
H7 H 0.3490 0.9391 0.9830 0.041 Uiso 1 1 calc R
C8 C 0.3376(3) 0.7617(2) 0.9142(2) 0.0284(6) Uani 1 1 d .
H8 H 0.4258 0.7661 0.8936 0.034 Uiso 1 1 calc R
C9 C 0.2551(3) 0.6497(2) 0.88823(19) 0.0259(6) Uani 1 1 d .
C10 C 0.2976(2) 0.5380(2) 0.8306(2) 0.0244(6) Uani 1 1 d .
C11 C 0.4355(3) 0.5313(2) 0.81842(19) 0.0245(6) Uani 1 1 d .
H11 H 0.4937 0.6023 0.8468 0.029 Uiso 1 1 calc R
C12 C 0.6320(2) 0.4426(2) 0.7710(2) 0.0291(6) Uani 1 1 d .
H12A H 0.6739 0.5126 0.8229 0.035 Uiso 1 1 calc R
H12B H 0.6605 0.4543 0.7009 0.035 Uiso 1 1 calc R
C13 C 0.6715(2) 0.3215(2) 0.7984(2) 0.0291(6) Uani 1 1 d .
H13A H 0.7667 0.3169 0.7895 0.035 Uiso 1 1 calc R
H13B H 0.6550 0.3161 0.8724 0.035 Uiso 1 1 calc R
C14 C 0.6137(3) 0.0987(3) 0.7626(2) 0.0315(6) Uani 1 1 d .
H14A H 0.5894 0.1023 0.8360 0.038 Uiso 1 1 calc R
H14B H 0.7087 0.0876 0.7612 0.038 Uiso 1 1 calc R
C15 C 0.5361(3) -0.0125(3) 0.6971(2) 0.0329(7) Uani 1 1 d .
H15A H 0.5646 -0.0880 0.7205 0.040 Uiso 1 1 calc R
H15B H 0.5585 -0.0144 0.6233 0.040 Uiso 1 1 calc R
C16 C 0.3869(3) -0.0165(2) 0.7013(2) 0.0291(6) Uani 1 1 d .
H16A H 0.3448 -0.0981 0.6664 0.035 Uiso 1 1 calc R
H16B H 0.3633 -0.0050 0.7752 0.035 Uiso 1 1 calc R
C17 C 0.2749(2) 0.0471(2) 0.5591(2) 0.0242(6) Uani 1 1 d .
H17 H 0.2481 -0.0386 0.5390 0.029 Uiso 1 1 calc R
C18 C 0.2409(2) 0.1272(2) 0.48719(19) 0.0216(5) Uani 1 1 d .
C19 C 0.1500(2) 0.0805(2) 0.3984(2) 0.0248(6) Uani 1 1 d .
C20 C 0.0741(3) -0.0355(2) 0.3874(2) 0.0291(6) Uani 1 1 d .
H20 H 0.0829 -0.0862 0.4401 0.035 Uiso 1 1 calc R
C21 C -0.0127(3) -0.0760(3) 0.3013(2) 0.0348(7) Uani 1 1 d .
H21 H -0.0611 -0.1552 0.2944 0.042 Uiso 1 1 calc R
C22 C -0.0300(3) -0.0024(3) 0.2248(2) 0.0380(7) Uani 1 1 d .
H22 H -0.0919 -0.0304 0.1669 0.046 Uiso 1 1 calc R
C23 C 0.0409(3) 0.1088(3) 0.2323(2) 0.0362(7) Uani 1 1 d .
H23 H 0.0295 0.1582 0.1790 0.043 Uiso 1 1 calc R
C24 C 0.1316(3) 0.1523(3) 0.3184(2) 0.0287(6) Uani 1 1 d .
C25 C 0.2072(3) 0.2690(3) 0.3266(2) 0.0318(6) Uani 1 1 d .
H25 H 0.1961 0.3182 0.2731 0.038 Uiso 1 1 calc R
C26 C 0.2948(3) 0.3116(2) 0.4089(2) 0.0294(6) Uani 1 1 d .
H26 H 0.3455 0.3890 0.4108 0.035 Uiso 1 1 calc R
C27 C 0.3131(2) 0.2438(2) 0.49264(19) 0.0246(6) Uani 1 1 d .
C28 C 0.3362(2) 0.2181(2) 0.9474(2) 0.0258(6) Uani 1 1 d .
N1 N 0.48760(19) 0.43714(19) 0.77214(16) 0.0223(5) Uani 1 1 d .
N2 N 0.5929(2) 0.21738(19) 0.72839(16) 0.0254(5) Uani 1 1 d .
H1N2 H 0.6256 0.2151 0.6624 0.030 Uiso 1 1 calc R
N3 N 0.3387(2) 0.08072(18) 0.64908(16) 0.0228(5) Uani 1 1 d .
N4 N 0.3715(2) 0.2218(2) 0.86467(18) 0.0315(5) Uani 1 1 d .
O1 O 0.22921(17) 0.34088(16) 0.72821(15) 0.0328(5) Uani 1 1 d .
O2 O 0.40049(17) 0.29098(16) 0.56916(13) 0.0275(4) Uani 1 1 d .
S1 S 0.28776(7) 0.21016(7) 1.06426(6) 0.0376(2) Uani 1 1 d .
Fe1 Fe 0.39012(3) 0.26378(3) 0.71456(3) 0.02201(14) Uani 1 1 d .
C29 C 0.3419(4) 0.6048(3) 0.5747(3) 0.0639(10) Uani 1 1 d .
H29A H 0.4215 0.5948 0.5361 0.096 Uiso 1 1 calc R
H29B H 0.3184 0.5303 0.6056 0.096 Uiso 1 1 calc R
H29C H 0.3587 0.6762 0.6304 0.096 Uiso 1 1 calc R
C30 C 0.0916(5) 0.6505(5) 0.5824(5) 0.1088(19) Uani 1 1 d .
H30A H 0.1183 0.7271 0.6309 0.163 Uiso 1 1 calc R
H30B H 0.0847 0.5807 0.6213 0.163 Uiso 1 1 calc R
H30C H 0.0058 0.6563 0.5470 0.163 Uiso 1 1 calc R
O3 O 0.2478(2) 0.7504(2) 0.45648(18) 0.0520(6) Uani 1 1 d .
S2 S 0.21065(9) 0.62809(7) 0.48805(7) 0.0475(2) Uani 1 1 d .

loop_
_atom_site_aniso_label
_atom_site_aniso_U_11
_atom_site_aniso_U_22
_atom_site_aniso_U_33
_atom_site_aniso_U_23
_atom_site_aniso_U_13
_atom_site_aniso_U_12
C1 0.0244(14) 0.0254(15) 0.0318(15) 0.0066(12) 0.0021(12) 0.0027(11)
C2 0.0240(15) 0.0330(17) 0.0496(19) 0.0061(14) 0.0041(13) -0.0001(12)
C3 0.0243(15) 0.0448(18) 0.0423(18) 0.0106(14) 0.0075(13) 0.0087(13)
C4 0.0290(15) 0.0351(16) 0.0269(14) 0.0093(12) 0.0022(12) 0.0124(12)
C5 0.0379(17) 0.050(2) 0.0262(15) 0.0060(13) 0.0052(13) 0.0223(15)
C6 0.0512(19) 0.0362(17) 0.0268(15) -0.0007(13) -0.0020(14) 0.0233(15)
C7 0.0457(18) 0.0281(15) 0.0282(15) 0.0019(12) -0.0033(13) 0.0095(13)
C8 0.0335(16) 0.0266(15) 0.0250(14) 0.0025(11) 0.0010(12) 0.0054(12)
C9 0.0303(15) 0.0293(15) 0.0196(13) 0.0067(11) -0.0001(11) 0.0069(12)
C10 0.0242(14) 0.0241(14) 0.0254(14) 0.0043(11) 0.0039(11) 0.0032(11)
C11 0.0276(14) 0.0216(14) 0.0230(14) 0.0034(11) -0.0002(11) -0.0033(11)
C12 0.0212(14) 0.0288(15) 0.0349(16) -0.0009(12) 0.0056(12) -0.0026(11)
C13 0.0193(13) 0.0339(16) 0.0322(15) 0.0006(12) 0.0006(11) 0.0008(11)
C14 0.0290(15) 0.0355(16) 0.0322(15) 0.0076(12) 0.0040(12) 0.0102(12)
C15 0.0398(17) 0.0267(15) 0.0351(16) 0.0076(12) 0.0060(13) 0.0113(12)
C16 0.0370(16) 0.0205(14) 0.0305(15) 0.0066(11) 0.0014(12) 0.0019(11)
C17 0.0237(14) 0.0185(13) 0.0293(15) -0.0004(11) 0.0077(12) -0.0003(10)
C18 0.0217(13) 0.0208(13) 0.0224(13) 0.0022(10) 0.0064(11) 0.0019(10)
C19 0.0199(13) 0.0278(14) 0.0257(14) -0.0011(11) 0.0093(11) 0.0018(11)
C20 0.0295(15) 0.0271(15) 0.0295(15) -0.0004(12) 0.0074(12) 0.0008(12)
C21 0.0258(15) 0.0373(17) 0.0362(17) -0.0074(13) 0.0067(13) -0.0042(12)
C22 0.0263(15) 0.056(2) 0.0271(16) -0.0048(14) 0.0009(12) -0.0024(14)
C23 0.0328(16) 0.0499(19) 0.0254(15) 0.0031(13) 0.0029(13) 0.0063(14)
C24 0.0245(14) 0.0368(16) 0.0252(14) 0.0043(12) 0.0056(11) 0.0046(12)
C25 0.0360(16) 0.0342(16) 0.0273(15) 0.0106(12) 0.0044(13) 0.0037(12)
C26 0.0362(16) 0.0228(14) 0.0301(15) 0.0074(12) 0.0068(13) 0.0003(12)
C27 0.0251(14) 0.0245(14) 0.0242(14) 0.0025(11) 0.0036(11) 0.0035(11)
C28 0.0195(13) 0.0178(13) 0.0380(17) -0.0016(11) 0.0026(12) -0.0005(10)
N1 0.0187(11) 0.0234(12) 0.0244(11) 0.0021(9) 0.0035(9) 0.0018(9)
N2 0.0268(12) 0.0271(12) 0.0226(12) 0.0032(9) 0.0044(9) 0.0041(9)
N3 0.0242(11) 0.0198(11) 0.0252(12) 0.0059(9) 0.0045(9) 0.0008(9)
N4 0.0343(13) 0.0320(14) 0.0275(13) 0.0026(10) 0.0078(11) 0.0012(10)
O1 0.0230(10) 0.0238(10) 0.0483(12) -0.0027(9) -0.0001(9) 0.0000(8)
O2 0.0303(10) 0.0243(10) 0.0265(10) 0.0055(8) -0.0015(8) -0.0054(8)
S1 0.0351(4) 0.0464(5) 0.0291(4) 0.0004(3) 0.0123(3) -0.0036(3)
Fe1 0.0221(2) 0.0191(2) 0.0237(2) 0.00117(15) 0.00191(15) 0.00026(15)
C29 0.094(3) 0.047(2) 0.051(2) 0.0124(18) 0.002(2) 0.007(2)
C30 0.103(4) 0.083(3) 0.146(5) 0.011(3) 0.084(4) 0.006(3)
O3 0.0680(16) 0.0396(13) 0.0545(14) 0.0166(11) 0.0246(12) 0.0122(11)
S2 0.0523(5) 0.0345(5) 0.0574(5) 0.0056(4) 0.0207(4) 0.0077(4)

loop_
_atom_type_symbol
_atom_type_description
_atom_type_scat_dispersion_real
_atom_type_scat_dispersion_imag
_atom_type_scat_source
C C 0.0033 0.0016 'International Tables Vol C Tables 4.2.6.8 and 6.1.1.4'
H H 0.0000 0.0000 'International Tables Vol C Tables 4.2.6.8 and 6.1.1.4'
N N 0.0061 0.0033 'International Tables Vol C Tables 4.2.6.8 and 6.1.1.4'
O O 0.0106 0.0060 'International Tables Vol C Tables 4.2.6.8 and 6.1.1.4'
S S 0.1246 0.1234 'International Tables Vol C Tables 4.2.6.8 and 6.1.1.4'
Fe Fe 0.3463 0.8444 'International Tables Vol C Tables 4.2.6.8 and 6.1.1.4'

loop_
_geom_angle_atom_site_label_1
_geom_angle_atom_site_label_2
_geom_angle_atom_site_label_3
_geom_angle
O1 C1 C10 123.2(2)
O1 C1 C2 117.6(2)
C10 C1 C2 119.3(2)
C3 C2 C1 121.4(3)
C3 C2 H2 119.3
C1 C2 H2 119.3
C2 C3 C4 121.4(3)
C2 C3 H3 119.3
C4 C3 H3 119.3
C3 C4 C5 121.2(3)
C3 C4 C9 119.2(2)
C5 C4 C9 119.6(3)
C6 C5 C4 120.8(3)
C6 C5 H5 119.6
C4 C5 H5 119.6
C5 C6 C7 119.6(3)
C5 C6 H6 120.2
C7 C6 H6 120.2
C8 C7 C6 121.4(3)
C8 C7 H7 119.3
C6 C7 H7 119.3
C7 C8 C9 120.9(3)
C7 C8 H8 119.5
C9 C8 H8 119.5
C8 C9 C4 117.5(2)
C8 C9 C10 123.4(2)
C4 C9 C10 119.1(2)
C1 C10 C11 122.2(2)
C1 C10 C9 119.0(2)
C11 C10 C9 118.9(2)
N1 C11 C10 125.6(2)
N1 C11 H11 117.2
C10 C11 H11 117.2
N1 C12 C13 107.3(2)
N1 C12 H12A 110.2
C13 C12 H12A 110.2
N1 C12 H12B 110.2
C13 C12 H12B 110.2
H12A C12 H12B 108.5
N2 C13 C12 109.0(2)
N2 C13 H13A 109.9
C12 C13 H13A 109.9
N2 C13 H13B 109.9
C12 C13 H13B 109.9
H13A C13 H13B 108.3
N2 C14 C15 114.5(2)
N2 C14 H14A 108.6
C15 C14 H14A 108.6
N2 C14 H14B 108.6
C15 C14 H14B 108.6
H14A C14 H14B 107.6
C14 C15 C16 115.1(2)
C14 C15 H15A 108.5
C16 C15 H15A 108.5
C14 C15 H15B 108.5
C16 C15 H15B 108.5
H15A C15 H15B 107.5
N3 C16 C15 109.9(2)
N3 C16 H16A 109.7
C15 C16 H16A 109.7
N3 C16 H16B 109.7
C15 C16 H16B 109.7
H16A C16 H16B 108.2
N3 C17 C18 125.8(2)
N3 C17 H17 117.1
C18 C17 H17 117.1
C27 C18 C17 119.7(2)
C27 C18 C19 119.6(2)
C17 C18 C19 119.7(2)
C24 C19 C20 117.0(2)
C24 C19 C18 120.1(2)
C20 C19 C18 122.9(2)
C21 C20 C19 120.9(3)
C21 C20 H20 119.6
C19 C20 H20 119.6
C20 C21 C22 120.7(3)
C20 C21 H21 119.6
C22 C21 H21 119.6
C23 C22 C21 120.2(3)
C23 C22 H22 119.9
C21 C22 H22 119.9
C22 C23 C24 120.6(3)
C22 C23 H23 119.7
C24 C23 H23 119.7
C19 C24 C23 120.7(3)
C19 C24 C25 118.4(2)
C23 C24 C25 120.9(3)
C26 C25 C24 121.4(3)
C26 C25 H25 119.3
C24 C25 H25 119.3
C25 C26 C27 121.8(2)
C25 C26 H26 119.1
C27 C26 H26 119.1
O2 C27 C18 123.3(2)
O2 C27 C26 118.1(2)
C18 C27 C26 118.5(2)
N4 C28 S1 178.8(3)
C11 N1 C12 119.0(2)
C11 N1 Fe1 126.51(17)
C12 N1 Fe1 113.93(15)
C14 N2 C13 110.7(2)
C14 N2 Fe1 117.37(16)
C13 N2 Fe1 107.68(15)
C14 N2 H1N2 106.9
C13 N2 H1N2 106.9
Fe1 N2 H1N2 106.9
C17 N3 C16 117.2(2)
C17 N3 Fe1 123.41(17)
C16 N3 Fe1 119.15(16)
C28 N4 Fe1 162.6(2)
C1 O1 Fe1 130.52(16)
C27 O2 Fe1 124.88(15)
O1 Fe1 O2 92.02(8)
O1 Fe1 N3 107.15(8)
O2 Fe1 N3 84.39(8)
O1 Fe1 N4 88.17(9)
O2 Fe1 N4 175.64(8)
N3 Fe1 N4 91.39(8)
O1 Fe1 N1 86.52(8)
O2 Fe1 N1 92.54(8)
N3 Fe1 N1 166.06(8)
N4 Fe1 N1 91.81(8)
O1 Fe1 N2 165.25(8)
O2 Fe1 N2 93.88(8)
N3 Fe1 N2 86.89(8)
N4 Fe1 N2 86.97(9)
N1 Fe1 N2 79.73(8)
S2 C29 H29A 109.5
S2 C29 H29B 109.5
H29A C29 H29B 109.5
S2 C29 H29C 109.5
H29A C29 H29C 109.5
H29B C29 H29C 109.5
S2 C30 H30A 109.5
S2 C30 H30B 109.5
H30A C30 H30B 109.5
S2 C30 H30C 109.5
H30A C30 H30C 109.5
H30B C30 H30C 109.5
O3 S2 C29 105.37(16)
O3 S2 C30 106.73(19)
C29 S2 C30 97.2(3)

loop_
_geom_bond_atom_site_label_1
_geom_bond_atom_site_label_2
_geom_bond_distance
C1 O1 1.311(3)
C1 C10 1.406(4)
C1 C2 1.419(4)
C2 C3 1.358(4)
C2 H2 0.9500
C3 C4 1.409(4)
C3 H3 0.9500
C4 C5 1.417(4)
C4 C9 1.417(4)
C5 C6 1.361(4)
C5 H5 0.9500
C6 C7 1.383(4)
C6 H6 0.9500
C7 C8 1.367(4)
C7 H7 0.9500
C8 C9 1.411(4)
C8 H8 0.9500
C9 C10 1.455(4)
C10 C11 1.432(4)
C11 N1 1.291(3)
C11 H11 0.9500
C12 N1 1.470(3)
C12 C13 1.516(4)
C12 H12A 0.9900
C12 H12B 0.9900
C13 N2 1.490(3)
C13 H13A 0.9900
C13 H13B 0.9900
C14 N2 1.472(3)
C14 C15 1.512(4)
C14 H14A 0.9900
C14 H14B 0.9900
C15 C16 1.524(4)
C15 H15A 0.9900
C15 H15B 0.9900
C16 N3 1.460(3)
C16 H16A 0.9900
C16 H16B 0.9900
C17 N3 1.292(3)
C17 C18 1.428(4)
C17 H17 0.9500
C18 C27 1.408(3)
C18 C19 1.440(4)
C19 C24 1.409(4)
C19 C20 1.413(4)
C20 C21 1.381(4)
C20 H20 0.9500
C21 C22 1.386(4)
C21 H21 0.9500
C22 C23 1.349(4)
C22 H22 0.9500
C23 C24 1.409(4)
C23 H23 0.9500
C24 C25 1.422(4)
C25 C26 1.354(4)
C25 H25 0.9500
C26 C27 1.420(4)
C26 H26 0.9500
C27 O2 1.311(3)
C28 N4 1.152(3)
C28 S1 1.626(3)
N1 Fe1 2.080(2)
N2 Fe1 2.185(2)
N2 H1N2 0.9300
N3 Fe1 2.073(2)
N4 Fe1 2.077(2)
O1 Fe1 1.9240(18)
O2 Fe1 1.9564(17)
C29 S2 1.768(4)
C29 H29A 0.9800
C29 H29B 0.9800
C29 H29C 0.9800
C30 S2 1.772(4)
C30 H30A 0.9800
C30 H30B 0.9800
C30 H30C 0.9800
O3 S2 1.485(2)
